data_7027510
loop_
_publ_author_name
'Batten, Stuart R.'
'Jensen, Paul'
'Kepert, Cameron J.'
'Kurmoo, Mohamedally'
'Moubaraki, Boujemaa'
'Murray, Keith S.'
'Price, David J.'

_publ_contact_author
;
    Prof. K.S. Murray
    Department of Chemistry
    Monash University
    Clayton, Vic. 3168
    AUSTRALIA
;
_publ_section_title
;
 Syntheses, structures and magnetism of \a-Mn(dca)2,
 [Mn(dca)2(H2O)2]&#x00B7;H2O, [Mn(dca)2(C2H5OH)2]&#x00B7;(CH3)2CO,
 [Fe(dca)2(CH3OH)2] and [Mn(dca)2(L)2], where L&#x2005;=&#x2005;pyridine,
 CH3OH or DMF and dca&#x2212;&#x2005;=&#x2005;dicyanamide,
 N(CN)2&#x2212;&#x200A;&#x2020;
;
_journal_issue 17
_journal_name_full 'Journal of the Chemical Society, Dalton Transactions'
_journal_page_first 2987
_journal_paper_doi 10.1039/a903487k
_journal_year 1999
_chemical_formula_sum 'C10 H14 Mn N8 O2'
_chemical_formula_weight 333.23
_chemical_name_systematic
;
 manganese bis(dicyanamide) bis(N,N'-dimethylforamide)
;
_space_group_IT_number 2
_symmetry_cell_setting triclinic
_symmetry_space_group_name_Hall '-P 1'
_symmetry_space_group_name_H-M 'P -1'
_atom_sites_solution_hydrogens geom
_atom_sites_solution_primary direct
_atom_sites_solution_secondary difmap
_audit_creation_method SHELXL-97
_cell_angle_alpha 103.021(3)
_cell_angle_beta 106.485(4)
_cell_angle_gamma 99.390(4)
_cell_formula_units_Z 1
_cell_length_a 6.4242(3)
_cell_length_b 7.4907(4)
_cell_length_c 8.4034(4)
_cell_measurement_temperature 123(2)
_cell_volume 366.46(3)
_computing_cell_refinement 'Siemens XSCANS'
_computing_data_collection 'Siemens XSCANS'
_computing_data_reduction 'Siemens SHELXTL'
_computing_molecular_graphics 'Siemens SHELXTL'
_computing_publication_material 'Siemens SHELXTL'
_computing_structure_refinement 'SHELXL-97 (Sheldrick, 1997)'
_computing_structure_solution 'SHELXS-97 (Sheldrick, 1990)'
_diffrn_ambient_temperature 123(2)
_diffrn_measured_fraction_theta_full 0.806
_diffrn_measured_fraction_theta_max 0.806
_diffrn_measurement_method '\w scans'
_diffrn_radiation_monochromator graphite
_diffrn_radiation_source 'fine-focus sealed tube'
_diffrn_radiation_type MoK\a
_diffrn_radiation_wavelength 0.71073
_diffrn_reflns_av_R_equivalents 0.023
_diffrn_reflns_av_sigmaI/netI 0.0479
_diffrn_reflns_limit_h_max 8
_diffrn_reflns_limit_h_min 0
_diffrn_reflns_limit_k_max 8
_diffrn_reflns_limit_k_min -9
_diffrn_reflns_limit_l_max 10
_diffrn_reflns_limit_l_min -11
_diffrn_reflns_number 3174
_diffrn_reflns_theta_full 28.28
_diffrn_reflns_theta_max 28.28
_diffrn_reflns_theta_min 3.55
_exptl_absorpt_coefficient_mu 0.918
_exptl_absorpt_correction_type none
_exptl_crystal_colour colourless
_exptl_crystal_density_diffrn 1.510
_exptl_crystal_density_method 'not measured'
_exptl_crystal_description rod
_exptl_crystal_F_000 171
_exptl_crystal_size_max 0.45
_exptl_crystal_size_mid 0.15
_exptl_crystal_size_min 0.15
_refine_diff_density_max 1.076
_refine_diff_density_min -1.171
_refine_diff_density_rms 0.404
_refine_ls_extinction_method none
_refine_ls_goodness_of_fit_ref 1.234
_refine_ls_hydrogen_treatment mixed
_refine_ls_matrix_type full
_refine_ls_number_parameters 97
_refine_ls_number_reflns 1460
_refine_ls_number_restraints 0
_refine_ls_restrained_S_all 1.234
_refine_ls_R_factor_all 0.0464
_refine_ls_R_factor_gt 0.0415
_refine_ls_shift/su_max 0.000
_refine_ls_shift/su_mean 0.000
_refine_ls_structure_factor_coef Fsqd
_refine_ls_weighting_details 'w=1/[\s^2^(Fo^2^)+(0.0799P)^2^+0.0000P] where P=(Fo^2^+2Fc^2^)/3'
_refine_ls_weighting_scheme calc
_refine_ls_wR_factor_gt 0.1268
_refine_ls_wR_factor_ref 0.1289
_reflns_number_gt 1316
_reflns_number_total 1460
_reflns_threshold_expression >2sigma(I)
_cod_data_source_file 903487ksup1.cif
_cod_data_source_block mndca2dmf2
_cod_depositor_comments
;
The following automatic conversions were performed:

'_symmetry_cell_setting' value 'Triclinic' changed to 'triclinic'
according to /home/saulius/struct/CIF-dictionaries/cif_core.dic
dictionary named 'cif_core.dic' version 2.4.2 from 2011-04-26.

Automatic conversion script
Id: cif_fix_values 1891 2012-01-12 08:04:46Z andrius 

The following automatic conversions were performed:

'_refine_ls_weighting_scheme' value 'calc
w=1/[\s^2^(Fo^2^)+(0.0799P)^2^+0.0000P] where P=(Fo^2^+2Fc^2^)/3' was
changed to 'calc'. New tag '_refine_ls_weighting_details' was
created. The value of the new tag was set to
'w=1/[\s^2^(Fo^2^)+(0.0799P)^2^+0.0000P] where P=(Fo^2^+2Fc^2^)/3'.

Automatic conversion script
Id: cif_fix_values 3143 2015-03-26 13:38:13Z robertas 
;
_cod_original_sg_symbol_H-M P-1
_cod_database_code 7027510

loop_
_symmetry_equiv_pos_as_xyz
'x, y, z'
'-x, -y, -z'

loop_
_atom_site_label
_atom_site_type_symbol
_atom_site_fract_x
_atom_site_fract_y
_atom_site_fract_z
_atom_site_U_iso_or_equiv
_atom_site_adp_type
_atom_site_occupancy
_atom_site_calc_flag
_atom_site_refinement_flags
Mn1 Mn 1.0000 0.0000 0.5000 0.0161(2) Uani 1 d S
N1 N 0.7954(4) -0.1869(3) 0.5988(3) 0.0222(5) Uani 1 d .
C1 C 0.7639(4) -0.3323(4) 0.6250(3) 0.0175(5) Uani 1 d .
N2 N 0.8190(4) -0.7786(3) 0.5470(3) 0.0228(5) Uani 1 d .
C2 C 0.7775(4) -0.6371(4) 0.5990(3) 0.0182(5) Uani 1 d .
N3 N 0.7213(4) -0.4870(3) 0.6688(3) 0.0248(5) Uani 1 d .
O11 O 0.7534(3) -0.1281(3) 0.2385(2) 0.0223(4) Uani 1 d .
C12 C 0.5519(4) -0.1272(4) 0.2082(3) 0.0190(5) Uani 1 d .
H12A H 0.5094 -0.0645 0.3012 0.023 Uiso 1 calc R
N13 N 0.3941(3) -0.2069(3) 0.0568(3) 0.0199(5) Uani 1 d .
C14 C 0.4407(5) -0.3106(4) -0.0931(3) 0.0284(6) Uani 1 d .
H14A H 0.6002 -0.3091 -0.0605 0.043 Uiso 1 calc R
H14B H 0.4014 -0.2508 -0.1863 0.043 Uiso 1 calc R
H14C H 0.3517 -0.4415 -0.1331 0.043 Uiso 1 calc R
C15 C 0.1640(4) -0.1942(4) 0.0321(4) 0.0279(6) Uani 1 d .
H15A H 0.1540 -0.1217 0.1412 0.042 Uiso 1 calc R
H15B H 0.0665 -0.3215 -0.0043 0.042 Uiso 1 calc R
H15C H 0.1167 -0.1308 -0.0573 0.042 Uiso 1 calc R

loop_
_atom_site_aniso_label
_atom_site_aniso_U_11
_atom_site_aniso_U_22
_atom_site_aniso_U_33
_atom_site_aniso_U_23
_atom_site_aniso_U_13
_atom_site_aniso_U_12
Mn1 0.0158(3) 0.0139(3) 0.0194(3) 0.0050(2) 0.0058(2) 0.0052(2)
N1 0.0236(11) 0.0203(12) 0.0255(12) 0.0071(9) 0.0117(10) 0.0054(9)
C1 0.0148(11) 0.0210(14) 0.0170(12) 0.0016(10) 0.0080(10) 0.0056(10)
N2 0.0239(11) 0.0201(12) 0.0284(12) 0.0090(9) 0.0102(10) 0.0106(9)
C2 0.0161(11) 0.0214(14) 0.0165(12) 0.0081(10) 0.0032(10) 0.0032(10)
N3 0.0383(13) 0.0171(11) 0.0275(12) 0.0075(9) 0.0210(11) 0.0101(10)
O11 0.0177(9) 0.0266(10) 0.0212(9) 0.0046(8) 0.0062(8) 0.0052(7)
C12 0.0214(12) 0.0185(13) 0.0182(12) 0.0057(10) 0.0081(11) 0.0044(10)
N13 0.0203(11) 0.0221(11) 0.0167(10) 0.0046(9) 0.0052(9) 0.0060(9)
C14 0.0354(15) 0.0308(15) 0.0187(13) 0.0032(11) 0.0098(12) 0.0113(12)
C15 0.0182(12) 0.0362(16) 0.0248(14) 0.0062(12) 0.0021(11) 0.0071(11)

loop_
_atom_type_symbol
_atom_type_description
_atom_type_scat_dispersion_real
_atom_type_scat_dispersion_imag
_atom_type_scat_source
C C 0.0033 0.0016 'International Tables Vol C Tables 4.2.6.8 and 6.1.1.4'
H H 0.0000 0.0000 'International Tables Vol C Tables 4.2.6.8 and 6.1.1.4'
N N 0.0061 0.0033 'International Tables Vol C Tables 4.2.6.8 and 6.1.1.4'
O O 0.0106 0.0060 'International Tables Vol C Tables 4.2.6.8 and 6.1.1.4'
Mn Mn 0.3368 0.7283 'International Tables Vol C Tables 4.2.6.8 and 6.1.1.4'

loop_
_geom_angle_atom_site_label_1
_geom_angle_atom_site_label_2
_geom_angle_atom_site_label_3
_geom_angle
_geom_angle_site_symmetry_1
_geom_angle_site_symmetry_3
O11 Mn1 O11 180.0 2_756 .
O11 Mn1 N2 89.85(8) 2_756 1_565
O11 Mn1 N2 90.15(8) . 1_565
O11 Mn1 N2 90.15(8) 2_756 2_746
O11 Mn1 N2 89.85(8) . 2_746
N2 Mn1 N2 180.0 1_565 2_746
O11 Mn1 N1 90.86(7) 2_756 .
O11 Mn1 N1 89.14(7) . .
N2 Mn1 N1 91.64(8) 1_565 .
N2 Mn1 N1 88.36(8) 2_746 .
O11 Mn1 N1 89.14(7) 2_756 2_756
O11 Mn1 N1 90.86(7) . 2_756
N2 Mn1 N1 88.36(8) 1_565 2_756
N2 Mn1 N1 91.64(8) 2_746 2_756
N1 Mn1 N1 180.0 . 2_756
C1 N1 Mn1 144.80(18) . .
N1 C1 N3 173.5(3) . .
C2 N2 Mn1 162.7(2) . 1_545
N2 C2 N3 173.5(3) . .
C2 N3 C1 120.6(2) . .
C12 O11 Mn1 121.36(16) . .
O11 C12 N13 124.7(2) . .
C12 N13 C15 120.9(2) . .
C12 N13 C14 122.0(2) . .
C15 N13 C14 117.1(2) . .

loop_
_geom_bond_atom_site_label_1
_geom_bond_atom_site_label_2
_geom_bond_distance
_geom_bond_site_symmetry_2
Mn1 O11 2.1994(18) 2_756
Mn1 O11 2.1994(18) .
Mn1 N2 2.203(2) 1_565
Mn1 N2 2.203(2) 2_746
Mn1 N1 2.218(2) .
Mn1 N1 2.218(2) 2_756
N1 C1 1.156(3) .
C1 N3 1.303(4) .
N2 C2 1.155(3) .
N2 Mn1 2.203(2) 1_545
C2 N3 1.302(3) .
O11 C12 1.248(3) .
C12 N13 1.316(3) .
N13 C15 1.455(3) .
N13 C14 1.459(3) .
